data_1519535
loop_
_publ_author_name
'Butts, Craig'
'Coles, Simon J.'
'Hursthouse, Michael B.'

_publ_section_title
;
 C19H31BF4N2
;
_journal_name_full 'Crystal Structure Report Archive'
_journal_page_first 959
_journal_year 2003
_chemical_formula_sum 'C19 H31 B F4 N2'
_chemical_formula_weight 374.27
_space_group_IT_number 2
_symmetry_cell_setting triclinic
_symmetry_space_group_name_Hall '-P 1'
_symmetry_space_group_name_H-M 'P -1'
_atom_sites_solution_hydrogens geom
_atom_sites_solution_primary direct
_atom_sites_solution_secondary difmap
_cell_angle_alpha 71.383(2)
_cell_angle_beta 87.972(3)
_cell_angle_gamma 62.935(3)
_cell_formula_units_Z 2
_cell_length_a 9.5060(3)
_cell_length_b 9.9913(5)
_cell_length_c 13.4646(8)
_cell_measurement_reflns_used 6272
_cell_measurement_temperature 120(2)
_cell_measurement_theta_max 27.10
_cell_measurement_theta_min 2.91
_cell_volume 1070.01(10)
_computing_cell_refinement 'DENZO and COLLECT'
_computing_data_collection
;
'DENZO (Otwinowski and Minor, 1997) & COLLECT (Hooft, 1998) '
;
_computing_data_reduction 'DENZO and COLLECT'
_computing_publication_material SHELXL-97
_computing_structure_refinement 'SHELXL-97 (Sheldrick, 2008)'
_computing_structure_solution 'SHELXS-97 (Sheldrick, 2008)'
_diffrn_ambient_temperature 120(2)
_diffrn_measured_fraction_theta_full 0.977
_diffrn_measured_fraction_theta_max 0.977
_diffrn_measurement_device_type 'Enraf Nonius KappaCCD area detector'
_diffrn_measurement_method '\w and \f scans to fill Ewald sphere'
_diffrn_radiation_monochromator graphite
_diffrn_radiation_source 'Enraf Nonius FR591 rotating anode'
_diffrn_radiation_type MoK\a
_diffrn_radiation_wavelength 0.71073
_diffrn_reflns_av_R_equivalents 0.0649
_diffrn_reflns_av_sigmaI/netI 0.0616
_diffrn_reflns_limit_h_max 10
_diffrn_reflns_limit_h_min -12
_diffrn_reflns_limit_k_max 12
_diffrn_reflns_limit_k_min -12
_diffrn_reflns_limit_l_max 17
_diffrn_reflns_limit_l_min -16
_diffrn_reflns_number 14127
_diffrn_reflns_theta_full 27.19
_diffrn_reflns_theta_max 27.19
_diffrn_reflns_theta_min 3.08
_exptl_absorpt_coefficient_mu 0.092
_exptl_absorpt_correction_T_max 0.9945
_exptl_absorpt_correction_T_min 0.9471
_exptl_absorpt_correction_type multi-scan
_exptl_absorpt_process_details 'SORTAV (R.H. Blessing, 1995, 1997)'
_exptl_crystal_colour colourless
_exptl_crystal_density_diffrn 1.162
_exptl_crystal_density_method 'not measured'
_exptl_crystal_description slab
_exptl_crystal_F_000 400
_exptl_crystal_size_max 0.60
_exptl_crystal_size_mid 0.28
_exptl_crystal_size_min 0.06
_refine_diff_density_max 0.265
_refine_diff_density_min -0.234
_refine_diff_density_rms 0.039
_refine_ls_extinction_coef 0.047(15)
_refine_ls_extinction_expression Fc^*^=kFc[1+0.001xFc^2^\l^3^/sin(2\q)]^-1/4^
_refine_ls_extinction_method SHELXL
_refine_ls_goodness_of_fit_ref 1.042
_refine_ls_hydrogen_treatment constr
_refine_ls_matrix_type full
_refine_ls_number_parameters 266
_refine_ls_number_reflns 4658
_refine_ls_number_restraints 42
_refine_ls_restrained_S_all 1.040
_refine_ls_R_factor_all 0.1401
_refine_ls_R_factor_gt 0.0730
_refine_ls_shift/su_max 0.000
_refine_ls_shift/su_mean 0.000
_refine_ls_structure_factor_coef Fsqd
_refine_ls_weighting_details 'calc w=1/[\s^2^(Fo^2^)+(0.1255P)^2^+0.1348P] where P=(Fo^2^+2Fc^2^)/3'
_refine_ls_weighting_scheme calc
_refine_ls_wR_factor_gt 0.2087
_refine_ls_wR_factor_ref 0.2518
_reflns_number_gt 2398
_reflns_number_total 4658
_reflns_threshold_expression >2\s(I)
_cod_data_source_file eCrystal-959.cif
_cod_data_source_block s92
_cod_depositor_comments
;
Citation :
Butts, Craig and Coles, Simon J. and Hursthouse, Michael B. (2003) 
University of Southampton, Crystal Structure Report Archive. 
(doi:10.5258/ecrystals/959)

More at:
http://ecrystals.chem.soton.ac.uk/959/

The following automatic conversions were performed:

'_symmetry_cell_setting' value 'Triclinic' changed to 'triclinic'
according to the built-in table from CIF Core dictionary named
'cif_core.dic' version 2.4.1 from 2010-06-29.

'_exptl_absorpt_correction_type' value 'Multi-scan' changed to
'multi-scan' according to the built-in table from CIF Core dictionary
named 'cif_core.dic' version 2.4.1 from 2010-06-29.

Automatic conversion script
Id: cif_fix_values 3271 2015-04-21 07:52:19Z andrius 
;
_cod_original_cell_volume 1070.01(9)
_cod_original_sg_symbol_H-M P-1
_cod_database_code 1519535

loop_
_symmetry_equiv_pos_as_xyz
'x, y, z'
'-x, -y, -z'

loop_
_atom_site_label
_atom_site_type_symbol
_atom_site_fract_x
_atom_site_fract_y
_atom_site_fract_z
_atom_site_U_iso_or_equiv
_atom_site_adp_type
_atom_site_occupancy
_atom_site_symmetry_multiplicity
_atom_site_calc_flag
_atom_site_refinement_flags
_atom_site_disorder_assembly
_atom_site_disorder_group
C1 C 0.8745(3) 0.4430(3) 0.37579(18) 0.0719(7) Uani 1 1 d . . .
H1 H 0.8264 0.3760 0.3825 0.086 Uiso 1 1 calc R . .
C2 C 0.9053(3) 0.6532(3) 0.35843(16) 0.0618(6) Uani 1 1 d . . .
C3 C 0.8864(4) 0.8018(3) 0.3513(2) 0.0817(8) Uani 1 1 d . . .
H3 H 0.7849 0.8893 0.3470 0.098 Uiso 1 1 calc R . .
C4 C 1.0244(5) 0.8139(5) 0.3509(2) 0.1041(10) Uani 1 1 d . . .
H4 H 1.0180 0.9130 0.3473 0.125 Uiso 1 1 calc R . .
C5 C 1.1718(5) 0.6887(5) 0.3554(3) 0.1062(10) Uani 1 1 d . . .
H5 H 1.2629 0.7050 0.3540 0.127 Uiso 1 1 calc R . .
C6 C 1.1915(3) 0.5426(4) 0.3620(2) 0.0895(9) Uani 1 1 d . . .
H6 H 1.2935 0.4564 0.3653 0.107 Uiso 1 1 calc R . .
C7 C 1.0524(3) 0.5266(3) 0.36359(17) 0.0651(6) Uani 1 1 d . . .
C8 C 0.6235(3) 0.6875(4) 0.3617(2) 0.0897(8) Uani 1 1 d . . .
H8A H 0.6001 0.7608 0.4021 0.108 Uiso 1 1 calc R . .
H8B H 0.5795 0.6135 0.3952 0.108 Uiso 1 1 calc R . .
C9 C 0.5437(3) 0.7830(4) 0.2497(2) 0.0946(9) Uani 1 1 d . . .
H9A H 0.4294 0.8517 0.2513 0.113 Uiso 1 1 calc R . .
H9B H 0.5908 0.8542 0.2165 0.113 Uiso 1 1 calc R . .
C10 C 0.5561(4) 0.6878(4) 0.1829(3) 0.1017(10) Uani 1 1 d . . .
H10A H 0.5090 0.6165 0.2162 0.122 Uiso 1 1 calc R . .
H10B H 0.6703 0.6191 0.1814 0.122 Uiso 1 1 calc R . .
C11 C 0.4751(4) 0.7844(4) 0.0693(3) 0.1149(11) Uani 1 1 d . . .
H11A H 0.3615 0.8545 0.0713 0.138 Uiso 1 1 calc R . .
H11B H 0.5234 0.8545 0.0361 0.138 Uiso 1 1 calc R . .
C12 C 0.4832(6) 0.6943(5) 0.0023(3) 0.1394(15) Uani 1 1 d . . .
H12A H 0.4300 0.6282 0.0335 0.167 Uiso 1 1 calc R . .
H12B H 0.5967 0.6203 0.0031 0.167 Uiso 1 1 calc R . .
C13 C 0.4099(7) 0.7902(6) -0.1113(3) 0.1653(19) Uani 1 1 d . . .
H13A H 0.2954 0.8579 -0.1141 0.248 Uiso 1 1 calc R . .
H13B H 0.4265 0.7175 -0.1502 0.248 Uiso 1 1 calc R . .
H13C H 0.4601 0.8577 -0.1434 0.248 Uiso 1 1 calc R . .
C14 C 1.1510(4) 0.2361(3) 0.3805(2) 0.0958(9) Uani 1 1 d . . .
H14A H 1.1114 0.1579 0.4127 0.115 Uiso 1 1 calc R . .
H14B H 1.2471 0.2058 0.4267 0.115 Uiso 1 1 calc R . .
C15 C 1.1952(4) 0.2291(4) 0.2736(3) 0.1077(11) Uani 1 1 d . . .
H15A H 1.2271 0.3130 0.2399 0.129 Uiso 1 1 calc R . .
H15B H 1.2887 0.1244 0.2828 0.129 Uiso 1 1 calc R . .
C16 C 1.0665(4) 0.2508(5) 0.2022(3) 0.1126(11) Uani 1 1 d . . .
H16A H 0.9757 0.3585 0.1895 0.135 Uiso 1 1 calc R . .
H16B H 1.0297 0.1715 0.2381 0.135 Uiso 1 1 calc R . .
C17 C 1.1121(5) 0.2337(5) 0.0970(3) 0.1261(13) Uani 1 1 d . . .
H17A H 1.1468 0.3146 0.0608 0.151 Uiso 1 1 calc R . .
H17B H 1.2050 0.1271 0.1101 0.151 Uiso 1 1 calc R . .
C18 C 0.9907(7) 0.2504(7) 0.0262(3) 0.1632(19) Uani 1 1 d . . .
H18A H 0.8977 0.3568 0.0136 0.196 Uiso 1 1 calc R . .
H18B H 0.9562 0.1694 0.0627 0.196 Uiso 1 1 calc R . .
C19 C 1.0323(8) 0.2346(8) -0.0766(4) 0.197(3) Uani 1 1 d . . .
H19A H 1.0663 0.3142 -0.1144 0.296 Uiso 1 1 calc R . .
H19B H 0.9391 0.2519 -0.1181 0.296 Uiso 1 1 calc R . .
H19C H 1.1193 0.1271 -0.0662 0.296 Uiso 1 1 calc R . .
B1 B 0.6537(4) 1.1980(4) 0.4291(3) 0.0836(9) Uani 1 1 d . . .
N1 N 0.7966(2) 0.5954(2) 0.36629(15) 0.0682(6) Uani 1 1 d . . .
N2 N 1.0280(2) 0.3964(2) 0.37467(15) 0.0691(6) Uani 1 1 d . . .
F1 F 0.6800(4) 1.1313(3) 0.5395(2) 0.1261(13) Uani 0.817(6) 1 d PU A 1
F2 F 0.7913(5) 1.1603(6) 0.3895(4) 0.149(2) Uani 0.817(6) 1 d PU A 1
F3 F 0.5719(8) 1.1416(8) 0.3931(4) 0.154(2) Uani 0.817(6) 1 d PU A 1
F1' F 0.573(3) 1.126(2) 0.451(3) 0.188(14) Uani 0.183(6) 1 d PU A 2
F2' F 0.8020(17) 1.133(2) 0.438(2) 0.191(15) Uani 0.183(6) 1 d PU A 2
F3' F 0.575(4) 1.314(3) 0.3287(15) 0.249(14) Uani 0.183(6) 1 d PU A 2
F4 F 0.5777(2) 1.3578(2) 0.4141(3) 0.1437(10) Uani 1 1 d U A .

loop_
_atom_site_aniso_label
_atom_site_aniso_U_11
_atom_site_aniso_U_22
_atom_site_aniso_U_33
_atom_site_aniso_U_23
_atom_site_aniso_U_13
_atom_site_aniso_U_12
C1 0.0829(17) 0.0683(16) 0.0692(15) -0.0234(12) 0.0106(11) -0.0393(13)
C2 0.0689(14) 0.0629(14) 0.0555(12) -0.0223(10) 0.0109(9) -0.0311(11)
C3 0.1013(19) 0.0692(17) 0.0706(16) -0.0256(12) 0.0110(13) -0.0356(14)
C4 0.151(3) 0.105(2) 0.091(2) -0.0350(18) 0.0217(19) -0.088(3)
C5 0.121(3) 0.142(3) 0.096(2) -0.044(2) 0.0236(18) -0.093(3)
C6 0.0729(16) 0.118(2) 0.0737(17) -0.0305(16) 0.0072(12) -0.0423(15)
C7 0.0651(14) 0.0707(15) 0.0536(12) -0.0211(10) 0.0061(9) -0.0269(11)
C8 0.0625(15) 0.099(2) 0.098(2) -0.0398(16) 0.0190(13) -0.0270(13)
C9 0.0676(16) 0.0889(19) 0.108(2) -0.0331(17) 0.0042(14) -0.0208(13)
C10 0.093(2) 0.095(2) 0.097(2) -0.0195(17) -0.0063(15) -0.0359(16)
C11 0.116(3) 0.099(2) 0.116(3) -0.025(2) -0.0075(19) -0.0461(19)
C12 0.174(4) 0.129(3) 0.113(3) -0.036(2) -0.009(3) -0.071(3)
C13 0.214(5) 0.177(5) 0.109(3) -0.020(3) -0.013(3) -0.112(4)
C14 0.106(2) 0.0655(16) 0.0795(18) -0.0279(13) -0.0015(14) -0.0074(14)
C15 0.110(2) 0.083(2) 0.097(2) -0.0452(17) 0.0070(17) -0.0080(16)
C16 0.138(3) 0.114(3) 0.095(2) -0.049(2) 0.023(2) -0.058(2)
C17 0.148(3) 0.118(3) 0.098(2) -0.052(2) 0.009(2) -0.041(2)
C18 0.202(5) 0.205(5) 0.104(3) -0.063(3) 0.006(3) -0.104(4)
C19 0.241(6) 0.218(6) 0.111(4) -0.076(4) -0.005(3) -0.076(5)
B1 0.0658(19) 0.0624(19) 0.115(3) -0.0268(18) 0.0106(16) -0.0257(15)
N1 0.0627(11) 0.0657(13) 0.0704(12) -0.0256(9) 0.0127(8) -0.0241(9)
N2 0.0721(13) 0.0565(11) 0.0647(12) -0.0204(9) 0.0036(8) -0.0184(9)
F1 0.139(3) 0.1047(19) 0.116(2) -0.0359(15) 0.0137(15) -0.0427(16)
F2 0.115(4) 0.157(4) 0.236(4) -0.124(3) 0.108(3) -0.082(3)
F3 0.141(3) 0.211(5) 0.168(4) -0.077(4) 0.006(3) -0.120(3)
F1' 0.154(15) 0.094(10) 0.32(4) -0.017(16) 0.05(2) -0.102(10)
F2' 0.051(9) 0.064(7) 0.40(4) -0.070(13) -0.080(15) 0.021(6)
F3' 0.39(3) 0.141(15) 0.117(13) -0.009(11) -0.027(15) -0.068(18)
F4 0.1022(14) 0.0783(14) 0.216(3) -0.0299(15) 0.0289(14) -0.0279(10)

loop_
_atom_type_symbol
_atom_type_description
_atom_type_scat_dispersion_real
_atom_type_scat_dispersion_imag
_atom_type_scat_source
C C 0.0033 0.0016 'International Tables Vol C Tables 4.2.6.8 and 6.1.1.4'
H H 0.0000 0.0000 'International Tables Vol C Tables 4.2.6.8 and 6.1.1.4'
B B 0.0013 0.0007 'International Tables Vol C Tables 4.2.6.8 and 6.1.1.4'
N N 0.0061 0.0033 'International Tables Vol C Tables 4.2.6.8 and 6.1.1.4'
F F 0.0171 0.0103 'International Tables Vol C Tables 4.2.6.8 and 6.1.1.4'

loop_
_geom_angle_atom_site_label_1
_geom_angle_atom_site_label_2
_geom_angle_atom_site_label_3
_geom_angle
_geom_angle_site_symmetry_1
_geom_angle_site_symmetry_3
N2 C1 N1 110.7(2) . .
N2 C1 H1 124.6 . .
N1 C1 H1 124.6 . .
C7 C2 N1 106.3(2) . .
C7 C2 C3 122.3(2) . .
N1 C2 C3 131.3(2) . .
C4 C3 C2 115.3(3) . .
C4 C3 H3 122.4 . .
C2 C3 H3 122.4 . .
C3 C4 C5 122.9(3) . .
C3 C4 H4 118.6 . .
C5 C4 H4 118.6 . .
C6 C5 C4 122.3(3) . .
C6 C5 H5 118.9 . .
C4 C5 H5 118.9 . .
C5 C6 C7 116.0(3) . .
C5 C6 H6 122.0 . .
C7 C6 H6 122.0 . .
C2 C7 N2 106.9(2) . .
C2 C7 C6 121.2(3) . .
N2 C7 C6 131.9(2) . .
N1 C8 C9 111.7(2) . .
N1 C8 H8A 109.3 . .
C9 C8 H8A 109.3 . .
N1 C8 H8B 109.3 . .
C9 C8 H8B 109.3 . .
H8A C8 H8B 107.9 . .
C10 C9 C8 115.1(3) . .
C10 C9 H9A 108.5 . .
C8 C9 H9A 108.5 . .
C10 C9 H9B 108.5 . .
C8 C9 H9B 108.5 . .
H9A C9 H9B 107.5 . .
C9 C10 C11 115.3(3) . .
C9 C10 H10A 108.5 . .
C11 C10 H10A 108.5 . .
C9 C10 H10B 108.5 . .
C11 C10 H10B 108.5 . .
H10A C10 H10B 107.5 . .
C12 C11 C10 116.5(3) . .
C12 C11 H11A 108.2 . .
C10 C11 H11A 108.2 . .
C12 C11 H11B 108.2 . .
C10 C11 H11B 108.2 . .
H11A C11 H11B 107.3 . .
C11 C12 C13 116.3(4) . .
C11 C12 H12A 108.2 . .
C13 C12 H12A 108.2 . .
C11 C12 H12B 108.2 . .
C13 C12 H12B 108.2 . .
H12A C12 H12B 107.4 . .
C12 C13 H13A 109.5 . .
C12 C13 H13B 109.5 . .
H13A C13 H13B 109.5 . .
C12 C13 H13C 109.5 . .
H13A C13 H13C 109.5 . .
H13B C13 H13C 109.5 . .
N2 C14 C15 111.9(2) . .
N2 C14 H14A 109.2 . .
C15 C14 H14A 109.2 . .
N2 C14 H14B 109.2 . .
C15 C14 H14B 109.2 . .
H14A C14 H14B 107.9 . .
C16 C15 C14 114.2(3) . .
C16 C15 H15A 108.7 . .
C14 C15 H15A 108.7 . .
C16 C15 H15B 108.7 . .
C14 C15 H15B 108.7 . .
H15A C15 H15B 107.6 . .
C15 C16 C17 114.9(3) . .
C15 C16 H16A 108.5 . .
C17 C16 H16A 108.5 . .
C15 C16 H16B 108.5 . .
C17 C16 H16B 108.5 . .
H16A C16 H16B 107.5 . .
C18 C17 C16 116.4(4) . .
C18 C17 H17A 108.2 . .
C16 C17 H17A 108.2 . .
C18 C17 H17B 108.2 . .
C16 C17 H17B 108.2 . .
H17A C17 H17B 107.3 . .
C17 C18 C19 117.3(5) . .
C17 C18 H18A 108.0 . .
C19 C18 H18A 108.0 . .
C17 C18 H18B 108.0 . .
C19 C18 H18B 108.0 . .
H18A C18 H18B 107.2 . .
C18 C19 H19A 109.5 . .
C18 C19 H19B 109.5 . .
H19A C19 H19B 109.5 . .
C18 C19 H19C 109.5 . .
H19A C19 H19C 109.5 . .
H19B C19 H19C 109.5 . .
F1' B1 F2' 125.4(16) . .
F2' B1 F3 121.9(11) . .
F1' B1 F2 130.6(14) . .
F3 B1 F2 110.0(5) . .
F1' B1 F4 117.2(12) . .
F2' B1 F4 116.0(10) . .
F3 B1 F4 116.6(4) . .
F2 B1 F4 109.5(3) . .
F1' B1 F1 75.6(16) . .
F2' B1 F1 83.3(14) . .
F3 B1 F1 108.2(4) . .
F2 B1 F1 110.6(4) . .
F4 B1 F1 101.5(3) . .
F1' B1 F3' 102.2(18) . .
F2' B1 F3' 115.0(18) . .
F3 B1 F3' 75.3(12) . .
F2 B1 F3' 88.7(13) . .
F4 B1 F3' 58.3(10) . .
F1 B1 F3' 156.8(11) . .
C1 N1 C2 108.28(19) . .
C1 N1 C8 125.4(2) . .
C2 N1 C8 126.3(2) . .
C1 N2 C7 107.85(19) . .
C1 N2 C14 126.1(2) . .
C7 N2 C14 126.0(2) . .
F4 F3' B1 58.9(8) . .
F3' F4 B1 62.7(8) . .

loop_
_geom_bond_atom_site_label_1
_geom_bond_atom_site_label_2
_geom_bond_distance
_geom_bond_site_symmetry_2
C1 N2 1.315(3) .
C1 N1 1.319(3) .
C1 H1 0.9500 .
C2 C7 1.379(3) .
C2 N1 1.382(3) .
C2 C3 1.383(3) .
C3 C4 1.371(4) .
C3 H3 0.9500 .
C4 C5 1.376(5) .
C4 H4 0.9500 .
C5 C6 1.358(5) .
C5 H5 0.9500 .
C6 C7 1.401(4) .
C6 H6 0.9500 .
C7 N2 1.385(3) .
C8 N1 1.466(3) .
C8 C9 1.504(4) .
C8 H8A 0.9900 .
C8 H8B 0.9900 .
C9 C10 1.471(4) .
C9 H9A 0.9900 .
C9 H9B 0.9900 .
C10 C11 1.526(4) .
C10 H10A 0.9900 .
C10 H10B 0.9900 .
C11 C12 1.443(5) .
C11 H11A 0.9900 .
C11 H11B 0.9900 .
C12 C13 1.508(5) .
C12 H12A 0.9900 .
C12 H12B 0.9900 .
C13 H13A 0.9800 .
C13 H13B 0.9800 .
C13 H13C 0.9800 .
C14 N2 1.470(3) .
C14 C15 1.500(4) .
C14 H14A 0.9900 .
C14 H14B 0.9900 .
C15 C16 1.475(5) .
C15 H15A 0.9900 .
C15 H15B 0.9900 .
C16 C17 1.506(5) .
C16 H16A 0.9900 .
C16 H16B 0.9900 .
C17 C18 1.438(5) .
C17 H17A 0.9900 .
C17 H17B 0.9900 .
C18 C19 1.464(7) .
C18 H18A 0.9900 .
C18 H18B 0.9900 .
C19 H19A 0.9800 .
C19 H19B 0.9800 .
C19 H19C 0.9800 .
B1 F1' 1.245(18) .
B1 F2' 1.246(15) .
B1 F3 1.325(6) .
B1 F2 1.330(5) .
B1 F4 1.366(4) .
B1 F1 1.400(4) .
B1 F3' 1.418(17) .
F3' F4 1.36(2) .
